data_4332184
loop_
_publ_author_name
'Wang, Lei'
'Zhang, Bin'
'Zhang, Jingping'

_publ_section_title
;
 Preparation and Crystal Structure of Dual-Functional Precursor Complex
 Bis(acetylacetonato)nickel(II) with 4-Pyridyltetrathiafulvalene
;
_journal_issue 17
_journal_name_full 'Inorganic Chemistry'
_journal_page_first 6860
_journal_page_last 6863
_journal_paper_doi 10.1021/ic060095r
_journal_volume 45
_journal_year 2006
_chemical_formula_sum 'C32 H28 N2 Ni O4 S8'
_chemical_formula_weight 819.75
_chemical_name_systematic
; 
 ? 
;
_space_group_IT_number 14
_symmetry_space_group_name_Hall '-P 2ybc'
_symmetry_space_group_name_H-M 'P 1 21/c 1'
_atom_sites_solution_hydrogens geom
_atom_sites_solution_primary direct
_atom_sites_solution_secondary difmap
_audit_creation_method SHELXL-97
_cell_angle_alpha 90.00
_cell_angle_beta 97.2040(10)
_cell_angle_gamma 90.00
_cell_formula_units_Z 2
_cell_length_a 7.3220(5)
_cell_length_b 8.5055(5)
_cell_length_c 28.6082(18)
_cell_measurement_temperature 293(2)
_cell_volume 1767.58(19)
_computing_structure_refinement 'SHELXL-97 (Sheldrick, 1997)'
_computing_structure_solution 'SHELXS-97 (Sheldrick, 1990)'
_diffrn_ambient_temperature 293(2)
_diffrn_measured_fraction_theta_full 0.989
_diffrn_measured_fraction_theta_max 0.989
_diffrn_radiation_monochromator graphite
_diffrn_radiation_source 'fine-focus sealed tube'
_diffrn_radiation_type MoK\a
_diffrn_radiation_wavelength 0.71073
_diffrn_reflns_av_R_equivalents 0.0581
_diffrn_reflns_av_sigmaI/netI 0.0448
_diffrn_reflns_limit_h_max 8
_diffrn_reflns_limit_h_min -9
_diffrn_reflns_limit_k_max 10
_diffrn_reflns_limit_k_min -10
_diffrn_reflns_limit_l_max 24
_diffrn_reflns_limit_l_min -35
_diffrn_reflns_number 9625
_diffrn_reflns_theta_full 26.07
_diffrn_reflns_theta_max 26.07
_diffrn_reflns_theta_min 2.99
_exptl_absorpt_coefficient_mu 1.061
_exptl_absorpt_correction_T_max 0.9558
_exptl_absorpt_correction_T_min 0.6287
_exptl_crystal_density_diffrn 1.540
_exptl_crystal_density_method 'not measured'
_exptl_crystal_F_000 844
_exptl_crystal_size_max 0.48
_exptl_crystal_size_mid 0.18
_exptl_crystal_size_min 0.04
_refine_diff_density_max 0.581
_refine_diff_density_min -0.274
_refine_diff_density_rms 0.079
_refine_ls_extinction_method none
_refine_ls_goodness_of_fit_ref 1.047
_refine_ls_hydrogen_treatment mixed
_refine_ls_matrix_type full
_refine_ls_number_parameters 216
_refine_ls_number_reflns 3451
_refine_ls_number_restraints 0
_refine_ls_restrained_S_all 1.047
_refine_ls_R_factor_all 0.0506
_refine_ls_R_factor_gt 0.0429
_refine_ls_shift/su_max 0.000
_refine_ls_shift/su_mean 0.000
_refine_ls_structure_factor_coef Fsqd
_refine_ls_weighting_details 'calc w=1/[\s^2^(Fo^2^)+(0.0740P)^2^+0.0000P] where P=(Fo^2^+2Fc^2^)/3'
_refine_ls_weighting_scheme calc
_refine_ls_wR_factor_gt 0.1159
_refine_ls_wR_factor_ref 0.1212
_reflns_number_gt 2885
_reflns_number_total 3451
_reflns_threshold_expression >2sigma(I)
_cod_data_source_file ic060095rsup1.cif
_cod_data_source_block 0207
_cod_database_code 4332184

loop_
_symmetry_equiv_pos_as_xyz
'x, y, z'
'-x, y+1/2, -z+1/2'
'-x, -y, -z'
'x, -y-1/2, z-1/2'

loop_
_atom_site_label
_atom_site_type_symbol
_atom_site_fract_x
_atom_site_fract_y
_atom_site_fract_z
_atom_site_U_iso_or_equiv
_atom_site_adp_type
_atom_site_occupancy
_atom_site_symmetry_multiplicity
_atom_site_calc_flag
_atom_site_refinement_flags
Ni Ni 0.5000 0.0000 0.0000 0.03844(16) Uani 1 2 d S
O1 O 0.6868(2) 0.0878(2) 0.05162(6) 0.0452(4) Uani 1 1 d .
O2 O 0.3375(2) 0.18993(19) 0.00128(6) 0.0443(4) Uani 1 1 d .
S1 S 0.03696(11) -0.49747(9) 0.23226(3) 0.0616(2) Uani 1 1 d .
S2 S -0.14315(9) -0.26546(9) 0.16527(2) 0.0485(2) Uani 1 1 d .
S3 S -0.24462(10) -0.42374(9) 0.30605(3) 0.0574(2) Uani 1 1 d .
S4 S -0.45430(9) -0.20920(9) 0.23801(3) 0.0523(2) Uani 1 1 d .
N N 0.3559(3) -0.1080(2) 0.05060(7) 0.0411(5) Uani 1 1 d .
C1 C 0.8359(4) 0.2674(4) 0.10595(11) 0.0682(9) Uani 1 1 d .
H1A H 0.8465 0.1940 0.1317 0.068 Uiso 1 1 calc R
H1B H 0.8161 0.3711 0.1176 0.068 Uiso 1 1 calc R
H1C H 0.9471 0.2661 0.0914 0.068 Uiso 1 1 calc R
C2 C 0.6745(4) 0.2213(3) 0.06991(9) 0.0436(6) Uani 1 1 d .
C3 C 0.5274(4) 0.3257(3) 0.06026(10) 0.0548(7) Uani 1 1 d .
H3 H 0.5346 0.4189 0.0774 0.055 Uiso 1 1 calc R
C4 C 0.3711(4) 0.3054(3) 0.02776(9) 0.0430(6) Uani 1 1 d .
C5 C 0.2255(5) 0.4318(4) 0.02272(12) 0.0675(9) Uani 1 1 d .
H5A H 0.1155 0.3917 0.0049 0.067 Uiso 1 1 calc R
H5B H 0.2692 0.5207 0.0067 0.067 Uiso 1 1 calc R
H5C H 0.1991 0.4634 0.0534 0.067 Uiso 1 1 calc R
C6 C 0.1760(4) -0.0856(3) 0.05296(9) 0.0508(7) Uani 1 1 d .
H6 H 0.1121 -0.0192 0.0308 0.051 Uiso 1 1 calc R
C7 C 0.0799(3) -0.1538(3) 0.08570(9) 0.0471(6) Uani 1 1 d .
H7 H -0.0451 -0.1336 0.0853 0.047 Uiso 1 1 calc R
C8 C 0.1710(3) -0.2540(3) 0.11971(9) 0.0400(6) Uani 1 1 d .
C9 C 0.3587(3) -0.2776(3) 0.11706(8) 0.0428(6) Uani 1 1 d .
H9 H 0.4263 -0.3435 0.1387 0.043 Uiso 1 1 calc R
C10 C 0.4436(3) -0.2047(3) 0.08299(8) 0.0438(6) Uani 1 1 d .
H10 H 0.5684 -0.2233 0.0823 0.044 Uiso 1 1 calc R
C11 C 0.0812(3) -0.3254(3) 0.15693(9) 0.0413(6) Uani 1 1 d .
C12 C 0.1558(4) -0.4336(3) 0.18721(10) 0.0521(7) Uani 1 1 d .
H12 H 0.2714 -0.4746 0.1841 0.052 Uiso 1 1 calc R
C13 C -0.1436(3) -0.3639(3) 0.21950(9) 0.0431(6) Uani 1 1 d .
C14 C -0.2662(3) -0.3360(3) 0.24996(9) 0.0434(6) Uani 1 1 d .
C15 C -0.5304(5) -0.2341(4) 0.29261(11) 0.0652(9) Uani 1 1 d .
H15 H -0.6348 -0.1824 0.3001 0.065 Uiso 1 1 calc R
C16 C -0.4347(5) -0.3296(4) 0.32333(12) 0.0689(9) Uani 1 1 d .
H16 H -0.4688 -0.3452 0.3532 0.069 Uiso 1 1 calc R

loop_
_atom_site_aniso_label
_atom_site_aniso_U_11
_atom_site_aniso_U_22
_atom_site_aniso_U_33
_atom_site_aniso_U_23
_atom_site_aniso_U_13
_atom_site_aniso_U_12
Ni 0.0367(3) 0.0403(3) 0.0361(3) -0.00288(18) -0.00408(19) 0.01212(18)
O1 0.0418(10) 0.0484(11) 0.0422(10) -0.0054(8) -0.0068(7) 0.0103(8)
O2 0.0415(10) 0.0444(10) 0.0449(10) -0.0022(8) -0.0024(8) 0.0149(8)
S1 0.0548(5) 0.0554(5) 0.0760(6) 0.0238(4) 0.0139(4) 0.0164(3)
S2 0.0391(4) 0.0610(4) 0.0441(4) 0.0035(3) 0.0007(3) 0.0127(3)
S3 0.0548(5) 0.0602(5) 0.0564(5) 0.0135(3) 0.0038(3) -0.0080(3)
S4 0.0443(4) 0.0564(4) 0.0555(5) -0.0020(3) 0.0040(3) 0.0054(3)
N 0.0366(11) 0.0447(12) 0.0398(12) -0.0012(9) -0.0031(9) 0.0094(9)
C1 0.0540(18) 0.081(2) 0.066(2) -0.0227(17) -0.0050(15) -0.0014(16)
C2 0.0437(14) 0.0539(16) 0.0333(13) -0.0016(11) 0.0046(11) -0.0012(12)
C3 0.0603(18) 0.0491(16) 0.0540(17) -0.0157(13) 0.0036(14) 0.0098(14)
C4 0.0457(14) 0.0414(14) 0.0434(14) -0.0001(11) 0.0110(11) 0.0112(11)
C5 0.0636(19) 0.0578(19) 0.080(2) -0.0130(16) 0.0033(16) 0.0262(16)
C6 0.0417(15) 0.0572(17) 0.0504(16) 0.0062(13) -0.0062(12) 0.0146(13)
C7 0.0362(13) 0.0550(16) 0.0483(15) -0.0006(12) -0.0012(11) 0.0107(12)
C8 0.0395(14) 0.0378(12) 0.0411(14) -0.0092(11) -0.0011(10) 0.0054(10)
C9 0.0399(14) 0.0483(14) 0.0378(14) 0.0000(11) -0.0049(11) 0.0168(11)
C10 0.0345(13) 0.0548(15) 0.0401(14) -0.0012(11) -0.0031(10) 0.0126(11)
C11 0.0369(13) 0.0413(13) 0.0436(14) -0.0094(11) -0.0033(10) 0.0052(11)
C12 0.0429(15) 0.0459(15) 0.0678(19) 0.0069(13) 0.0077(13) 0.0118(12)
C13 0.0402(13) 0.0377(13) 0.0495(15) -0.0011(11) -0.0020(11) 0.0001(11)
C14 0.0418(14) 0.0390(13) 0.0471(15) 0.0003(11) -0.0028(11) -0.0056(11)
C15 0.068(2) 0.0618(19) 0.070(2) -0.0087(16) 0.0249(17) 0.0019(16)
C16 0.082(2) 0.072(2) 0.0575(19) -0.0017(16) 0.0262(18) -0.0052(18)

loop_
_atom_type_symbol
_atom_type_description
_atom_type_scat_dispersion_real
_atom_type_scat_dispersion_imag
_atom_type_scat_source
C C 0.0033 0.0016 'International Tables Vol C Tables 4.2.6.8 and 6.1.1.4'
H H 0.0000 0.0000 'International Tables Vol C Tables 4.2.6.8 and 6.1.1.4'
N N 0.0061 0.0033 'International Tables Vol C Tables 4.2.6.8 and 6.1.1.4'
O O 0.0106 0.0060 'International Tables Vol C Tables 4.2.6.8 and 6.1.1.4'
S S 0.1246 0.1234 'International Tables Vol C Tables 4.2.6.8 and 6.1.1.4'
Ni Ni 0.3393 1.1124 'International Tables Vol C Tables 4.2.6.8 and 6.1.1.4'

loop_
_geom_angle_atom_site_label_1
_geom_angle_atom_site_label_2
_geom_angle_atom_site_label_3
_geom_angle
_geom_angle_site_symmetry_1
_geom_angle_site_symmetry_3
O2 Ni O2 180.00(11) . 3_655
O2 Ni O1 92.15(7) . .
O2 Ni O1 87.85(7) 3_655 .
O2 Ni O1 87.85(7) . 3_655
O2 Ni O1 92.15(7) 3_655 3_655
O1 Ni O1 180.00(7) . 3_655
O2 Ni N 89.39(7) . .
O2 Ni N 90.61(7) 3_655 .
O1 Ni N 90.58(7) . .
O1 Ni N 89.42(7) 3_655 .
O2 Ni N 90.61(7) . 3_655
O2 Ni N 89.39(7) 3_655 3_655
O1 Ni N 89.42(7) . 3_655
O1 Ni N 90.58(7) 3_655 3_655
N Ni N 180.00(15) . 3_655
C2 O1 Ni 123.99(16) . .
C4 O2 Ni 124.91(16) . .
C12 S1 C13 94.50(13) . .
C13 S2 C11 94.94(12) . .
C16 S3 C14 94.63(15) . .
C15 S4 C14 94.73(15) . .
C6 N C10 116.1(2) . .
C6 N Ni 123.54(17) . .
C10 N Ni 120.33(16) . .
O1 C2 C3 125.8(2) . .
O1 C2 C1 115.1(2) . .
C3 C2 C1 119.0(2) . .
C4 C3 C2 127.0(2) . .
O2 C4 C3 126.0(2) . .
O2 C4 C5 114.8(2) . .
C3 C4 C5 119.2(2) . .
N C6 C7 124.5(2) . .
C6 C7 C8 119.5(2) . .
C7 C8 C9 115.8(2) . .
C7 C8 C11 123.0(2) . .
C9 C8 C11 121.2(2) . .
C10 C9 C8 120.7(2) . .
N C10 C9 123.3(2) . .
C12 C11 C8 125.4(2) . .
C12 C11 S2 115.1(2) . .
C8 C11 S2 119.53(18) . .
C11 C12 S1 119.8(2) . .
C14 C13 S1 121.8(2) . .
C14 C13 S2 124.0(2) . .
S1 C13 S2 114.07(15) . .
C13 C14 S4 123.6(2) . .
C13 C14 S3 121.6(2) . .
S4 C14 S3 114.74(15) . .
C16 C15 S4 117.9(3) . .
C15 C16 S3 118.0(2) . .

loop_
_geom_bond_atom_site_label_1
_geom_bond_atom_site_label_2
_geom_bond_distance
_geom_bond_site_symmetry_2
Ni O2 2.0094(16) .
Ni O2 2.0094(16) 3_655
Ni O1 2.0255(16) .
Ni O1 2.0255(16) 3_655
Ni N 2.106(2) .
Ni N 2.106(2) 3_655
O1 C2 1.258(3) .
O2 C4 1.246(3) .
S1 C12 1.730(3) .
S1 C13 1.746(3) .
S2 C13 1.763(3) .
S2 C11 1.765(2) .
S3 C16 1.731(3) .
S3 C14 1.759(3) .
S4 C15 1.736(3) .
S4 C14 1.749(3) .
N C6 1.341(3) .
N C10 1.341(3) .
C1 C2 1.519(4) .
C2 C3 1.397(4) .
C3 C4 1.392(4) .
C4 C5 1.508(4) .
C6 C7 1.369(4) .
C7 C8 1.398(3) .
C8 C9 1.400(3) .
C8 C11 1.453(4) .
C9 C10 1.368(3) .
C11 C12 1.333(4) .
C13 C14 1.348(4) .
C15 C16 1.330(5) .

loop_
_geom_hbond_atom_site_label_D
_geom_hbond_atom_site_label_H
_geom_hbond_atom_site_label_A
_geom_hbond_distance_DH
_geom_hbond_distance_HA
_geom_hbond_distance_DA
_geom_hbond_angle_DHA
_geom_hbond_site_symmetry_A
C5 H5B C3 0.96 2.88 3.774(5) 154.9 3_665
C10 H10 S2 0.93 3.00 3.630(3) 126.8 1_655
C16 H16 C2 0.93 2.87 3.734(4) 154.5 2_545
